data_4127244
loop_
_publ_author_name
'Shao, Baihao'
'Qian, Hai'
'Li, Quan'
'Aprahamian, Ivan'

_publ_section_title
;
 Structure Property Analysis of the Solution and Solid-State Properties of
 Bistable Photochromic Hydrazones.
;
_journal_issue 20
_journal_name_full 'Journal of the American Chemical Society'
_journal_page_first 8364
_journal_page_last 8371
_journal_paper_doi 10.1021/jacs.9b03932
_journal_volume 141
_journal_year 2019
_chemical_formula_moiety 'C18 H20 N4 O4'
_chemical_formula_sum 'C18 H20 N4 O4'
_chemical_formula_weight 356.38
_space_group_crystal_system monoclinic
_space_group_IT_number 14
_space_group_name_Hall '-P 2ybc'
_space_group_name_H-M_alt 'P 1 21/c 1'
_symmetry_space_group_name_Hall '-P 2ybc'
_symmetry_space_group_name_H-M 'P 1 21/c 1'
_atom_sites_solution_hydrogens mixed
_atom_sites_solution_primary dual
_audit_creation_date 2018-03-29
_audit_creation_method
;
Olex2 1.2-alpha
(compiled 2018.03.09 svn.r3491 for OlexSys, GUI svn.r5480)
;
_cell_angle_alpha 90
_cell_angle_beta 92.064(2)
_cell_angle_gamma 90
_cell_formula_units_Z 4
_cell_length_a 16.430(2)
_cell_length_b 6.9255(11)
_cell_length_c 15.304(2)
_cell_measurement_reflns_used 2380
_cell_measurement_temperature 173(2)
_cell_measurement_theta_max 25.17
_cell_measurement_theta_min 2.48
_cell_volume 1740.3(4)
_computing_cell_refinement 'SAINT v8.34A (Bruker, 2013)'
_computing_data_collection 'COSMO (BRUKER, V1.61, 2009)'
_computing_data_reduction 'SAINT v8.34A (Bruker, 2013)'
_computing_molecular_graphics 'Olex2 (Dolomanov et al., 2009)'
_computing_publication_material 'Olex2 (Dolomanov et al., 2009)'
_computing_structure_refinement 'XL (Sheldrick, 2008)'
_computing_structure_solution 'ShelXT (Sheldrick, 2015)'
_diffrn_ambient_temperature 173(2)
_diffrn_detector_area_resol_mean 8.36
_diffrn_measured_fraction_theta_full 1.000
_diffrn_measured_fraction_theta_max 0.998
_diffrn_measurement_device_type 'Bruker APEX-II CCD'
_diffrn_measurement_method '\f and \w scans'
_diffrn_radiation_monochromator graphite
_diffrn_radiation_type MoK\a
_diffrn_radiation_wavelength 0.71073
_diffrn_reflns_av_R_equivalents 0.0680
_diffrn_reflns_av_unetI/netI 0.0669
_diffrn_reflns_Laue_measured_fraction_full 1.000
_diffrn_reflns_Laue_measured_fraction_max 0.998
_diffrn_reflns_limit_h_max 19
_diffrn_reflns_limit_h_min -19
_diffrn_reflns_limit_k_max 8
_diffrn_reflns_limit_k_min -8
_diffrn_reflns_limit_l_max 18
_diffrn_reflns_limit_l_min -18
_diffrn_reflns_number 13602
_diffrn_reflns_point_group_measured_fraction_full 1.000
_diffrn_reflns_point_group_measured_fraction_max 0.998
_diffrn_reflns_theta_full 25.242
_diffrn_reflns_theta_max 25.360
_diffrn_reflns_theta_min 2.481
_diffrn_source 'sealed tube'
_diffrn_standards_number 0
_exptl_absorpt_coefficient_mu 0.098
_exptl_absorpt_correction_T_max 0.7452
_exptl_absorpt_correction_T_min 0.6637
_exptl_absorpt_correction_type multi-scan
_exptl_absorpt_process_details
'SADABS-2014/5 (Bruker,2014/5) was used for absorption correction. wR2(int) was 0.0621 before and 0.0567 after correction. The Ratio of minimum to maximum transmission is 0.8906. The \l/2 correction factor is 0.00150.'
_exptl_crystal_colour red
_exptl_crystal_colour_primary red
_exptl_crystal_density_diffrn 1.360
_exptl_crystal_description plate
_exptl_crystal_F_000 752
_exptl_crystal_recrystallization_method 'used as received'
_exptl_crystal_size_max 0.181
_exptl_crystal_size_mid 0.164
_exptl_crystal_size_min 0.037
_refine_diff_density_max 0.212
_refine_diff_density_min -0.207
_refine_diff_density_rms 0.052
_refine_ls_extinction_method none
_refine_ls_goodness_of_fit_ref 1.025
_refine_ls_hydrogen_treatment mixed
_refine_ls_matrix_type full
_refine_ls_number_parameters 242
_refine_ls_number_reflns 3194
_refine_ls_number_restraints 0
_refine_ls_restrained_S_all 1.025
_refine_ls_R_factor_all 0.0993
_refine_ls_R_factor_gt 0.0524
_refine_ls_shift/su_max 0.000
_refine_ls_shift/su_mean 0.000
_refine_ls_structure_factor_coef Fsqd
_refine_ls_weighting_details 'w=1/[\s^2^(Fo^2^)+(0.0587P)^2^+0.4025P] where P=(Fo^2^+2Fc^2^)/3'
_refine_ls_weighting_scheme calc
_refine_ls_wR_factor_gt 0.1183
_refine_ls_wR_factor_ref 0.1466
_reflns_Friedel_coverage 0.000
_reflns_number_gt 1886
_reflns_number_total 3194
_reflns_threshold_expression 'I > 2\s(I)'
_cod_data_source_file ja9b03932_si_008.cif
_cod_data_source_block ia318b
_cod_depositor_comments 'Adding full bibliography for 4127241--4127247.cif.'
_cod_original_cell_volume 1740.2(5)
_cod_database_code 4127244
_shelxl_version_number 2014/6
_shelx_space_group_comment
;
The symmetry employed for this shelxl refinement is uniquely defined
by the following loop, which should always be used as a source of
symmetry information in preference to the above space-group names.
They are only intended as comments.
;
_shelx_estimated_absorpt_t_max 0.996
_shelx_estimated_absorpt_t_min 0.982
_olex2_refinement_description
;
1. Fixed Uiso
 At 1.2 times of:
  All C(H) groups, All C(H,H) groups
 At 1.5 times of:
  All C(H,H,H) groups
2.a Secondary CH2 refined with riding coordinates:
 C11(H11A,H11B)
2.b Aromatic/amide H refined with riding coordinates:
 C4(H4), C5(H5), C7(H7), C8(H8), C14(H14), C15(H15), C17(H17), C18(H18)
2.c Idealised Me refined as rotating group:
 C9(H9A,H9B,H9C), C10(H10A,H10B,H10C), C12(H12A,H12B,H12C)
;
_olex2_diffrn_ambient_temperature_device 'Oxford Cryosystems'
_olex2_exptl_crystal_mounting_method 'The crystal was mounted on a nylon loop with paratone oil'
_olex2_submission_original_sample_id BHS-Hz-NCH3NO2
_olex2_submission_special_instructions 'No special instructions were received'

loop_
_space_group_symop_operation_xyz
'x, y, z'
'-x, y+1/2, -z+1/2'
'-x, -y, -z'
'x, -y-1/2, z-1/2'

loop_
_atom_site_label
_atom_site_type_symbol
_atom_site_fract_x
_atom_site_fract_y
_atom_site_fract_z
_atom_site_U_iso_or_equiv
_atom_site_adp_type
_atom_site_occupancy
_atom_site_site_symmetry_order
_atom_site_calc_flag
_atom_site_refinement_flags_posn
O1 O 0.73747(11) 0.5982(3) 0.29779(11) 0.0347(5) Uani 1 1 d .
O2 O 0.61267(11) 0.7246(3) 0.30716(12) 0.0373(5) Uani 1 1 d .
O3 O 0.24919(11) 0.9137(3) 0.68148(13) 0.0443(5) Uani 1 1 d .
O4 O 0.33760(12) 0.8570(3) 0.78689(13) 0.0455(5) Uani 1 1 d .
N1 N 0.63431(13) 0.6983(3) 0.49334(14) 0.0313(5) Uani 1 1 d .
N2 N 0.55623(13) 0.7211(3) 0.46549(16) 0.0313(5) Uani 1 1 d .
H2 H 0.5415(17) 0.730(4) 0.408(2) 0.044(9) Uiso 1 1 d .
N3 N 0.99826(14) 0.6252(4) 0.62291(16) 0.0462(7) Uani 1 1 d .
N4 N 0.31803(14) 0.8654(3) 0.70810(16) 0.0363(6) Uani 1 1 d .
C1 C 0.67636(16) 0.6707(4) 0.34216(18) 0.0308(6) Uani 1 1 d .
C2 C 0.69248(16) 0.6736(3) 0.43844(17) 0.0297(6) Uani 1 1 d .
C3 C 0.77438(15) 0.6469(4) 0.47970(17) 0.0297(6) Uani 1 1 d .
C4 C 0.84367(16) 0.7417(4) 0.44965(18) 0.0341(7) Uani 1 1 d .
H4 H 0.8399 0.8125 0.3965 0.041 Uiso 1 1 calc R
C5 C 0.91711(16) 0.7336(4) 0.49611(19) 0.0356(7) Uani 1 1 d .
H5 H 0.9629 0.7998 0.4746 0.043 Uiso 1 1 calc R
C6 C 0.92549(16) 0.6288(4) 0.57513(18) 0.0331(6) Uani 1 1 d .
C7 C 0.85699(16) 0.5307(4) 0.60323(18) 0.0348(7) Uani 1 1 d .
H7 H 0.8608 0.4559 0.6552 0.042 Uiso 1 1 calc R
C8 C 0.78365(16) 0.5409(4) 0.55639(17) 0.0330(7) Uani 1 1 d .
H8 H 0.7380 0.4732 0.5774 0.040 Uiso 1 1 calc R
C9 C 1.06775(17) 0.7367(4) 0.5970(2) 0.0457(8) Uani 1 1 d .
H9A H 1.0848 0.6925 0.5396 0.069 Uiso 1 1 calc GR
H9B H 1.1127 0.7197 0.6402 0.069 Uiso 1 1 calc GR
H9C H 1.0529 0.8736 0.5935 0.069 Uiso 1 1 calc GR
C10 C 1.00758(19) 0.4970(5) 0.6966(2) 0.0590(10) Uani 1 1 d .
H10A H 0.9726 0.5404 0.7433 0.089 Uiso 1 1 calc GR
H10B H 1.0645 0.4974 0.7180 0.089 Uiso 1 1 calc GR
H10C H 0.9919 0.3659 0.6787 0.089 Uiso 1 1 calc GR
C11 C 0.72283(17) 0.5946(4) 0.20297(16) 0.0369(7) Uani 1 1 d .
H11A H 0.7175 0.7279 0.1801 0.044 Uiso 1 1 calc R
H11B H 0.6719 0.5237 0.1880 0.044 Uiso 1 1 calc R
C12 C 0.79421(17) 0.4951(4) 0.16356(19) 0.0444(8) Uani 1 1 d .
H12A H 0.7842 0.4817 0.1003 0.067 Uiso 1 1 calc GR
H12B H 0.8014 0.3670 0.1899 0.067 Uiso 1 1 calc GR
H12C H 0.8436 0.5720 0.1748 0.067 Uiso 1 1 calc GR
C13 C 0.49724(15) 0.7493(3) 0.52668(18) 0.0290(6) Uani 1 1 d .
C14 C 0.51630(16) 0.7415(4) 0.61609(18) 0.0344(7) Uani 1 1 d .
H14 H 0.5701 0.7113 0.6363 0.041 Uiso 1 1 calc R
C15 C 0.45686(16) 0.7777(4) 0.67486(18) 0.0351(7) Uani 1 1 d .
H15 H 0.4697 0.7748 0.7359 0.042 Uiso 1 1 calc R
C16 C 0.37881(15) 0.8182(4) 0.64529(18) 0.0296(6) Uani 1 1 d .
C17 C 0.35793(16) 0.8217(4) 0.55679(18) 0.0334(7) Uani 1 1 d .
H17 H 0.3035 0.8480 0.5372 0.040 Uiso 1 1 calc R
C18 C 0.41750(15) 0.7862(4) 0.49752(18) 0.0325(6) Uani 1 1 d .
H18 H 0.4041 0.7870 0.4366 0.039 Uiso 1 1 calc R

loop_
_atom_site_aniso_label
_atom_site_aniso_U_11
_atom_site_aniso_U_22
_atom_site_aniso_U_33
_atom_site_aniso_U_23
_atom_site_aniso_U_13
_atom_site_aniso_U_12
O1 0.0369(11) 0.0401(11) 0.0274(10) 0.0015(9) 0.0028(8) 0.0026(9)
O2 0.0323(11) 0.0462(12) 0.0333(11) 0.0011(9) -0.0023(9) 0.0021(9)
O3 0.0313(11) 0.0517(13) 0.0500(13) 0.0041(10) 0.0040(10) 0.0067(10)
O4 0.0485(13) 0.0559(13) 0.0323(12) 0.0004(10) 0.0050(10) 0.0036(10)
N1 0.0267(12) 0.0332(13) 0.0337(13) -0.0001(10) -0.0015(10) 0.0000(10)
N2 0.0285(13) 0.0393(14) 0.0259(13) -0.0006(11) -0.0013(11) -0.0005(10)
N3 0.0346(14) 0.0532(16) 0.0502(16) 0.0127(13) -0.0066(12) -0.0038(12)
N4 0.0354(14) 0.0335(13) 0.0403(16) 0.0021(11) 0.0047(12) -0.0010(11)
C1 0.0277(15) 0.0309(14) 0.0340(16) -0.0005(12) 0.0033(13) -0.0027(12)
C2 0.0336(15) 0.0254(14) 0.0301(15) 0.0000(12) 0.0018(13) -0.0010(12)
C3 0.0299(15) 0.0319(14) 0.0274(15) 0.0000(12) 0.0015(12) 0.0029(12)
C4 0.0363(16) 0.0345(15) 0.0315(16) 0.0047(12) 0.0035(13) 0.0017(13)
C5 0.0290(15) 0.0357(16) 0.0424(17) 0.0033(13) 0.0054(13) -0.0020(12)
C6 0.0332(16) 0.0331(15) 0.0328(16) -0.0009(12) -0.0005(13) 0.0046(12)
C7 0.0379(16) 0.0326(15) 0.0339(16) 0.0034(12) -0.0001(13) -0.0007(12)
C8 0.0347(16) 0.0311(15) 0.0333(16) 0.0017(12) 0.0032(13) -0.0039(12)
C9 0.0334(16) 0.0515(19) 0.052(2) 0.0008(15) -0.0054(14) -0.0008(14)
C10 0.051(2) 0.071(2) 0.054(2) 0.0184(18) -0.0175(17) -0.0054(17)
C11 0.0433(17) 0.0408(16) 0.0267(15) 0.0005(13) 0.0004(13) 0.0003(14)
C12 0.0493(19) 0.0492(18) 0.0352(17) -0.0014(14) 0.0071(14) 0.0040(15)
C13 0.0295(14) 0.0250(14) 0.0325(16) -0.0036(11) 0.0025(12) -0.0030(11)
C14 0.0272(14) 0.0415(16) 0.0343(17) -0.0005(13) -0.0015(12) -0.0006(12)
C15 0.0325(15) 0.0459(17) 0.0266(15) 0.0017(13) -0.0025(13) -0.0001(13)
C16 0.0291(15) 0.0273(14) 0.0326(16) -0.0019(12) 0.0030(12) -0.0015(11)
C17 0.0292(15) 0.0296(15) 0.0410(18) 0.0012(13) -0.0023(13) -0.0010(12)
C18 0.0334(15) 0.0338(15) 0.0298(15) -0.0015(12) -0.0043(12) -0.0005(12)

loop_
_atom_type_symbol
_atom_type_description
_atom_type_scat_dispersion_real
_atom_type_scat_dispersion_imag
_atom_type_scat_source
C C 0.0033 0.0016 'International Tables Vol C Tables 4.2.6.8 and 6.1.1.4'
H H 0.0000 0.0000 'International Tables Vol C Tables 4.2.6.8 and 6.1.1.4'
N N 0.0061 0.0033 'International Tables Vol C Tables 4.2.6.8 and 6.1.1.4'
O O 0.0106 0.0060 'International Tables Vol C Tables 4.2.6.8 and 6.1.1.4'

loop_
_geom_angle_atom_site_label_1
_geom_angle_atom_site_label_2
_geom_angle_atom_site_label_3
_geom_angle
C1 O1 C11 114.4(2)
C2 N1 N2 121.5(2)
N1 N2 H2 122.2(18)
N1 N2 C13 119.0(2)
C13 N2 H2 118.6(18)
C6 N3 C9 121.5(2)
C6 N3 C10 119.5(2)
C10 N3 C9 118.8(2)
O3 N4 O4 122.5(2)
O3 N4 C16 119.2(2)
O4 N4 C16 118.3(2)
O1 C1 C2 113.6(2)
O2 C1 O1 123.0(2)
O2 C1 C2 123.4(2)
N1 C2 C1 122.0(2)
N1 C2 C3 114.7(2)
C3 C2 C1 123.3(2)
C4 C3 C2 122.5(2)
C8 C3 C2 119.9(2)
C8 C3 C4 117.3(2)
C3 C4 H4 119.5
C5 C4 C3 121.1(3)
C5 C4 H4 119.5
C4 C5 H5 119.4
C4 C5 C6 121.2(3)
C6 C5 H5 119.4
N3 C6 C5 121.2(2)
N3 C6 C7 121.4(2)
C7 C6 C5 117.3(2)
C6 C7 H7 119.6
C8 C7 C6 120.9(3)
C8 C7 H7 119.6
C3 C8 H8 118.9
C7 C8 C3 122.2(2)
C7 C8 H8 118.9
N3 C9 H9A 109.5
N3 C9 H9B 109.5
N3 C9 H9C 109.5
H9A C9 H9B 109.5
H9A C9 H9C 109.5
H9B C9 H9C 109.5
N3 C10 H10A 109.5
N3 C10 H10B 109.5
N3 C10 H10C 109.5
H10A C10 H10B 109.5
H10A C10 H10C 109.5
H10B C10 H10C 109.5
O1 C11 H11A 110.2
O1 C11 H11B 110.2
O1 C11 C12 107.6(2)
H11A C11 H11B 108.5
C12 C11 H11A 110.2
C12 C11 H11B 110.2
C11 C12 H12A 109.5
C11 C12 H12B 109.5
C11 C12 H12C 109.5
H12A C12 H12B 109.5
H12A C12 H12C 109.5
H12B C12 H12C 109.5
N2 C13 C14 121.3(2)
N2 C13 C18 118.8(3)
C18 C13 C14 119.8(3)
C13 C14 H14 120.1
C15 C14 C13 119.7(2)
C15 C14 H14 120.1
C14 C15 H15 120.0
C16 C15 C14 119.9(3)
C16 C15 H15 120.0
C15 C16 N4 119.0(2)
C15 C16 C17 121.4(3)
C17 C16 N4 119.5(2)
C16 C17 H17 120.6
C18 C17 C16 118.9(2)
C18 C17 H17 120.6
C13 C18 H18 119.9
C17 C18 C13 120.2(3)
C17 C18 H18 119.9

loop_
_geom_bond_atom_site_label_1
_geom_bond_atom_site_label_2
_geom_bond_distance
O1 C1 1.330(3)
O1 C11 1.462(3)
O2 C1 1.217(3)
O3 N4 1.234(3)
O4 N4 1.238(3)
N1 N2 1.346(3)
N1 C2 1.306(3)
N2 H2 0.91(3)
N2 C13 1.386(3)
N3 C6 1.379(3)
N3 C9 1.446(3)
N3 C10 1.439(4)
N4 C16 1.448(3)
C1 C2 1.488(4)
C2 C3 1.477(3)
C3 C4 1.406(4)
C3 C8 1.388(4)
C4 H4 0.9500
C4 C5 1.379(4)
C5 H5 0.9500
C5 C6 1.413(4)
C6 C7 1.396(4)
C7 H7 0.9500
C7 C8 1.382(4)
C8 H8 0.9500
C9 H9A 0.9800
C9 H9B 0.9800
C9 H9C 0.9800
C10 H10A 0.9800
C10 H10B 0.9800
C10 H10C 0.9800
C11 H11A 0.9900
C11 H11B 0.9900
C11 C12 1.505(4)
C12 H12A 0.9800
C12 H12B 0.9800
C12 H12C 0.9800
C13 C14 1.394(4)
C13 C18 1.392(3)
C14 H14 0.9500
C14 C15 1.374(4)
C15 H15 0.9500
C15 C16 1.373(4)
C16 C17 1.385(4)
C17 H17 0.9500
C17 C18 1.380(4)
C18 H18 0.9500

loop_
_geom_hbond_atom_site_label_D
_geom_hbond_atom_site_label_H
_geom_hbond_atom_site_label_A
_geom_hbond_distance_DH
_geom_hbond_distance_HA
_geom_hbond_distance_DA
_geom_hbond_angle_DHA
N2 H2 O2 0.91(3) 1.97(3) 2.626(3) 128(2)
